data_2208811
loop_
_publ_author_name
'Chi, Wei-Ping'
'Zhang, Meng'
'Wang, Hong'

_publ_section_title
;
 Aquabis(2-nitrobenzoato-\k<i>O</i>)bis(pyridine-\k<i>N</i>)copper(II)
;
_journal_coeditor_code BT2064
_journal_issue 5
_journal_name_full 'Acta Crystallographica Section E'
_journal_page_first m1134
_journal_page_last m1135
_journal_paper_doi 10.1107/S1600536806014553
_journal_volume 62
_journal_year 2006
_chemical_formula_iupac '[Cu (C7 H4 N O4)2 (C5 H5 N)2 (H2 O)]'
_chemical_formula_moiety 'C24 H18 Cu N4 O8 , H2 O'
_chemical_formula_sum 'C24 H20 Cu N4 O9'
_chemical_formula_weight 571.98
_chemical_name_systematic
;
Aquabis(2-nitrobenzoato-\kO)bis(pyridine-kN)copper(II)
;
_space_group_IT_number 2
_symmetry_cell_setting triclinic
_symmetry_space_group_name_Hall '-P 1'
_symmetry_space_group_name_H-M 'P -1'
_atom_sites_solution_hydrogens geom
_atom_sites_solution_primary direct
_atom_sites_solution_secondary difmap
_audit_creation_method SHELXL97
_cell_angle_alpha 80.14(3)
_cell_angle_beta 81.45(3)
_cell_angle_gamma 87.03(3)
_cell_formula_units_Z 2
_cell_length_a 7.4496(15)
_cell_length_b 10.872(2)
_cell_length_c 15.594(3)
_cell_measurement_reflns_used 10586
_cell_measurement_temperature 296(2)
_cell_measurement_theta_max 27.48
_cell_measurement_theta_min 3.02
_cell_volume 1230.1(4)
_computing_cell_refinement RAPID-AUTO
_computing_data_collection 'RAPID-AUTO (Rigaku, 1998)'
_computing_data_reduction 'CrystalStructure (Rigaku/MSC, 2002)'
_computing_molecular_graphics 'SHELXTL (Bruker, 2002)'
_computing_publication_material SHELXL97
_computing_structure_refinement 'SHELXL97 (Sheldrick, 1997)'
_computing_structure_solution 'SHELXS97 (Sheldrick, 1997)'
_diffrn_ambient_temperature 296(2)
_diffrn_measured_fraction_theta_full 0.988
_diffrn_measured_fraction_theta_max 0.988
_diffrn_measurement_device_type 'Rigaku R-AXIS RAPID'
_diffrn_measurement_method \w
_diffrn_radiation_monochromator graphite
_diffrn_radiation_source 'fine-focus sealed tube'
_diffrn_radiation_type MoK\a
_diffrn_radiation_wavelength 0.71073
_diffrn_reflns_av_R_equivalents 0.0286
_diffrn_reflns_av_sigmaI/netI 0.0377
_diffrn_reflns_limit_h_max 9
_diffrn_reflns_limit_h_min -9
_diffrn_reflns_limit_k_max 14
_diffrn_reflns_limit_k_min -14
_diffrn_reflns_limit_l_max 19
_diffrn_reflns_limit_l_min -19
_diffrn_reflns_number 12195
_diffrn_reflns_theta_full 27.48
_diffrn_reflns_theta_max 27.48
_diffrn_reflns_theta_min 3.02
_diffrn_standards_decay_% 0
_diffrn_standards_interval_count 0
_diffrn_standards_number 0
_exptl_absorpt_coefficient_mu 0.949
_exptl_absorpt_correction_T_max 0.827
_exptl_absorpt_correction_T_min 0.694
_exptl_absorpt_correction_type multi-scan
_exptl_absorpt_process_details '(SADABS; Sheldrick, 1996)'
_exptl_crystal_colour blue
_exptl_crystal_density_diffrn 1.544
_exptl_crystal_density_method 'not measured'
_exptl_crystal_description prism
_exptl_crystal_F_000 586
_exptl_crystal_size_max 0.40
_exptl_crystal_size_mid 0.33
_exptl_crystal_size_min 0.20
_refine_diff_density_max 0.567
_refine_diff_density_min -0.551
_refine_ls_extinction_method none
_refine_ls_goodness_of_fit_ref 1.057
_refine_ls_hydrogen_treatment mixed
_refine_ls_matrix_type full
_refine_ls_number_parameters 351
_refine_ls_number_reflns 5580
_refine_ls_number_restraints 3
_refine_ls_restrained_S_all 1.057
_refine_ls_R_factor_gt 0.0385
_refine_ls_shift/su_max 0.001
_refine_ls_shift/su_mean 0.000
_refine_ls_structure_factor_coef Fsqd
_refine_ls_weighting_details 'calc w = 1/[\s^2^(Fo^2^)+(0.0503P)^2^+0.1673P] where P=(Fo^2^+2Fc^2^)/3'
_refine_ls_weighting_scheme calc
_refine_ls_wR_factor_gt 0.0912
_refine_ls_wR_factor_ref 0.0965
_reflns_number_gt 4536
_reflns_number_total 5580
_reflns_threshold_expression I>2\s(I)
_cod_data_source_file bt2064.cif
_cod_data_source_block I
_cod_depositor_comments
;
The following automatic conversions were performed:
'_symmetry_cell_setting' value 'Triclinic' changed to 'triclinic'
according to '/home/saulius/struct/CIF-dictionaries/cif_core.dic'
dictionary named 'cif_core.dic' version 2.4.1 from 2010-06-29.

Automatic conversion script
Id: cif_fix_enum 1527 2010-12-29 10:47:43Z saulius 

The following automatic conversions were performed:

'_symmetry_cell_setting' value 'Triclinic' changed to 'triclinic'
according to /home/saulius/struct/CIF-dictionaries/cif_core.dic
dictionary named 'cif_core.dic' version 2.4.1 from 2010-06-29.

Automatic conversion script
Id: cif_fix_values 1715 2011-07-08 13:25:40Z adriana 
;
_cod_database_code 2208811
_cod_database_fobs_code 2208811

loop_
_symmetry_equiv_pos_as_xyz
'x, y, z'
'-x, -y, -z'

loop_
_atom_site_type_symbol
_atom_site_label
_atom_site_fract_x
_atom_site_fract_y
_atom_site_fract_z
_atom_site_U_iso_or_equiv
_atom_site_adp_type
_atom_site_calc_flag
_atom_site_refinement_flags
_atom_site_occupancy
Cu Cu1 0.21452(3) 0.51167(2) 0.234926(15) 0.03884(9) Uani d . 1
N N1 -0.1240(3) 0.10579(19) 0.42893(12) 0.0570(5) Uani d . 1
N N2 0.6216(3) 0.8857(2) 0.07038(13) 0.0613(5) Uani d . 1
N N3 0.2097(2) 0.54773(15) 0.10494(11) 0.0427(4) Uani d . 1
N N4 0.2618(2) 0.46712(16) 0.36020(11) 0.0450(4) Uani d . 1
O O1 0.1662(2) 0.33567(12) 0.23514(9) 0.0478(3) Uani d . 1
O O1W -0.0920(2) 0.57777(14) 0.26953(11) 0.0491(4) Uani d D 1
H H1WB -0.126(3) 0.5042(16) 0.2862(17) 0.070(8) Uiso d D 1
H H1WA -0.178(3) 0.611(2) 0.2454(16) 0.064(8) Uiso d D 1
O O2 -0.1146(3) 0.33130(14) 0.30838(12) 0.0657(5) Uani d . 1
O O3 -0.2748(3) 0.0769(2) 0.46658(14) 0.0951(7) Uani d . 1
O O4 -0.0193(3) 0.1640(2) 0.45818(13) 0.0843(6) Uani d . 1
O O5 0.28307(19) 0.68250(12) 0.23313(9) 0.0425(3) Uani d . 1
O O6 0.5764(2) 0.63508(15) 0.20931(12) 0.0569(4) Uani d . 1
O O7 0.7583(4) 0.9291(3) 0.02564(16) 0.1222(10) Uani d . 1
O O8 0.5269(3) 0.8139(2) 0.04684(12) 0.0866(6) Uani d . 1
C C1 0.0849(3) 0.09512(18) 0.19828(13) 0.0412(4) Uani d . 1
H H1A 0.1439 0.1468 0.1496 0.049 Uiso calc R 1
C C2 0.0626(3) -0.0286(2) 0.19392(15) 0.0484(5) Uani d . 1
H H2A 0.1054 -0.0594 0.1424 0.058 Uiso calc R 1
C C3 -0.0231(3) -0.10700(19) 0.26572(17) 0.0536(6) Uani d . 1
H H3A -0.0383 -0.1904 0.2625 0.064 Uiso calc R 1
C C4 -0.0859(3) -0.06174(18) 0.34207(16) 0.0488(5) Uani d . 1
H H4A -0.1433 -0.1141 0.3908 0.059 Uiso calc R 1
C C5 -0.0626(3) 0.06217(18) 0.34540(13) 0.0407(4) Uani d . 1
C C6 0.0209(3) 0.14374(16) 0.27393(12) 0.0355(4) Uani d . 1
C C7 0.0238(3) 0.28186(17) 0.27415(12) 0.0403(4) Uani d . 1
C C8 0.4304(3) 0.88756(19) 0.30394(13) 0.0432(4) Uani d . 1
H H8A 0.3720 0.8349 0.3522 0.052 Uiso calc R 1
C C9 0.4635(3) 1.0088(2) 0.31176(16) 0.0537(5) Uani d . 1
H H9A 0.4289 1.0366 0.3651 0.064 Uiso calc R 1
C C10 0.5481(3) 1.0886(2) 0.24031(19) 0.0613(6) Uani d . 1
H H10A 0.5693 1.1704 0.2454 0.074 Uiso calc R 1
C C11 0.6003(3) 1.0474(2) 0.16234(17) 0.0568(6) Uani d . 1
H H11A 0.6572 1.1009 0.1141 0.068 Uiso calc R 1
C C12 0.5681(3) 0.92548(19) 0.15555(13) 0.0428(4) Uani d . 1
C C13 0.4825(2) 0.84292(17) 0.22542(12) 0.0344(4) Uani d . 1
C C14 0.4493(3) 0.70863(17) 0.22074(11) 0.0350(4) Uani d . 1
C C15 0.2723(3) 0.4664(2) 0.05180(15) 0.0545(5) Uani d . 1
H H15A 0.3194 0.3894 0.0757 0.065 Uiso calc R 1
C C16 0.2690(4) 0.4936(3) -0.03807(17) 0.0735(8) Uani d . 1
H H16A 0.3158 0.4362 -0.0740 0.088 Uiso calc R 1
C C17 0.1968(4) 0.6049(4) -0.07335(18) 0.0808(10) Uani d . 1
H H17A 0.1921 0.6238 -0.1335 0.097 Uiso calc R 1
C C18 0.1313(4) 0.6885(3) -0.01959(18) 0.0716(8) Uani d . 1
H H18A 0.0818 0.7652 -0.0426 0.086 Uiso calc R 1
C C19 0.1396(3) 0.6578(2) 0.06929(16) 0.0558(6) Uani d . 1
H H19A 0.0952 0.7151 0.1058 0.067 Uiso calc R 1
C C20 0.2054(3) 0.5429(2) 0.41821(14) 0.0494(5) Uani d . 1
H H20A 0.1463 0.6179 0.3994 0.059 Uiso calc R 1
C C21 0.2318(3) 0.5136(3) 0.50518(16) 0.0640(7) Uani d . 1
H H21A 0.1907 0.5682 0.5442 0.077 Uiso calc R 1
C C22 0.3191(4) 0.4038(3) 0.53344(17) 0.0682(7) Uani d . 1
H H22A 0.3383 0.3829 0.5918 0.082 Uiso calc R 1
C C23 0.3773(4) 0.3256(3) 0.47541(18) 0.0710(7) Uani d . 1
H H23A 0.4368 0.2503 0.4933 0.085 Uiso calc R 1
C C24 0.3467(4) 0.3596(2) 0.38922(16) 0.0592(6) Uani d . 1
H H24A 0.3867 0.3057 0.3496 0.071 Uiso calc R 1

loop_
_atom_site_aniso_label
_atom_site_aniso_U_11
_atom_site_aniso_U_22
_atom_site_aniso_U_33
_atom_site_aniso_U_12
_atom_site_aniso_U_13
_atom_site_aniso_U_23
Cu1 0.05103(16) 0.02702(12) 0.04020(14) -0.00758(9) -0.00621(10) -0.00876(9)
N1 0.0778(15) 0.0480(10) 0.0418(10) 0.0013(10) -0.0073(9) 0.0004(8)
N2 0.0743(14) 0.0583(12) 0.0444(11) -0.0034(11) 0.0053(10) -0.0002(9)
N3 0.0478(10) 0.0391(8) 0.0427(9) -0.0116(7) -0.0048(7) -0.0093(7)
N4 0.0516(11) 0.0400(9) 0.0451(9) -0.0065(8) -0.0082(7) -0.0096(7)
O1 0.0656(10) 0.0284(6) 0.0505(8) -0.0090(6) -0.0060(7) -0.0096(6)
O1W 0.0449(9) 0.0376(8) 0.0658(10) -0.0005(7) -0.0085(7) -0.0109(7)
O2 0.0740(12) 0.0340(8) 0.0811(12) 0.0070(8) 0.0112(9) -0.0090(8)
O3 0.0969(17) 0.1106(18) 0.0696(13) -0.0143(14) 0.0251(12) -0.0205(12)
O4 0.1135(18) 0.0912(15) 0.0577(11) -0.0100(13) -0.0272(11) -0.0240(11)
O5 0.0428(8) 0.0295(6) 0.0581(8) -0.0055(6) -0.0079(6) -0.0130(6)
O6 0.0501(9) 0.0460(8) 0.0779(11) 0.0118(7) -0.0112(8) -0.0213(8)
O7 0.126(2) 0.138(2) 0.0886(16) -0.0470(18) 0.0547(16) -0.0269(16)
O8 0.1144(18) 0.1006(16) 0.0501(10) -0.0212(14) -0.0101(10) -0.0232(11)
C1 0.0458(11) 0.0336(9) 0.0456(11) -0.0004(8) -0.0097(8) -0.0076(8)
C2 0.0489(13) 0.0409(11) 0.0602(13) 0.0020(9) -0.0094(10) -0.0219(10)
C3 0.0517(13) 0.0275(9) 0.0863(17) -0.0010(9) -0.0171(11) -0.0167(10)
C4 0.0450(12) 0.0326(10) 0.0647(14) -0.0047(8) -0.0094(10) 0.0055(9)
C5 0.0465(11) 0.0344(9) 0.0415(10) 0.0004(8) -0.0118(8) -0.0026(8)
C6 0.0402(10) 0.0278(8) 0.0409(10) -0.0015(7) -0.0136(7) -0.0053(7)
C7 0.0599(13) 0.0275(8) 0.0347(9) -0.0013(8) -0.0126(8) -0.0031(7)
C8 0.0453(12) 0.0432(10) 0.0435(10) -0.0083(9) -0.0070(8) -0.0110(9)
C9 0.0517(13) 0.0521(12) 0.0648(14) -0.0026(10) -0.0105(10) -0.0283(11)
C10 0.0595(15) 0.0365(11) 0.0933(19) -0.0096(10) -0.0154(13) -0.0191(12)
C11 0.0519(13) 0.0401(11) 0.0735(16) -0.0120(10) -0.0031(11) 0.0030(11)
C12 0.0412(11) 0.0407(10) 0.0450(11) -0.0040(8) -0.0045(8) -0.0032(9)
C13 0.0309(9) 0.0337(9) 0.0403(9) -0.0039(7) -0.0092(7) -0.0069(7)
C14 0.0426(11) 0.0328(9) 0.0308(9) -0.0028(8) -0.0095(7) -0.0047(7)
C15 0.0541(14) 0.0588(13) 0.0521(12) -0.0138(11) 0.0016(10) -0.0174(11)
C16 0.0663(17) 0.109(2) 0.0501(14) -0.0295(17) 0.0081(12) -0.0345(16)
C17 0.076(2) 0.121(3) 0.0448(14) -0.0420(19) -0.0136(13) 0.0030(17)
C18 0.0736(18) 0.0796(19) 0.0593(16) -0.0267(15) -0.0224(13) 0.0134(14)
C19 0.0661(15) 0.0469(12) 0.0555(13) -0.0118(11) -0.0168(11) -0.0018(10)
C20 0.0459(12) 0.0532(12) 0.0504(12) -0.0073(10) -0.0012(9) -0.0151(10)
C21 0.0488(14) 0.098(2) 0.0489(13) -0.0103(13) 0.0020(10) -0.0266(13)
C22 0.0571(16) 0.100(2) 0.0469(13) -0.0085(15) -0.0116(11) -0.0060(14)
C23 0.0735(18) 0.0738(18) 0.0658(17) 0.0012(14) -0.0264(13) 0.0017(14)
C24 0.0759(17) 0.0506(13) 0.0547(14) 0.0047(12) -0.0176(12) -0.0136(11)

loop_
_atom_type_symbol
_atom_type_description
_atom_type_scat_dispersion_real
_atom_type_scat_dispersion_imag
_atom_type_scat_source
C C 0.0033 0.0016 'International Tables Vol C Tables 4.2.6.8 and 6.1.1.4'
H H 0.0000 0.0000 'International Tables Vol C Tables 4.2.6.8 and 6.1.1.4'
Cu Cu 0.3201 1.2651 'International Tables Vol C Tables 4.2.6.8 and 6.1.1.4'
N N 0.0061 0.0033 'International Tables Vol C Tables 4.2.6.8 and 6.1.1.4'
O O 0.0106 0.0060 'International Tables Vol C Tables 4.2.6.8 and 6.1.1.4'

loop_
_geom_angle_atom_site_label_1
_geom_angle_atom_site_label_2
_geom_angle_atom_site_label_3
_geom_angle
_geom_angle_publ_flag
O5 Cu1 O1 175.40(6) yes
O5 Cu1 N3 90.39(7) yes
O1 Cu1 N3 89.64(7) yes
O5 Cu1 N4 89.75(7) yes
O1 Cu1 N4 89.47(7) yes
N3 Cu1 N4 170.68(7) yes
O5 Cu1 O1W 87.87(6) yes
O1 Cu1 O1W 96.72(7) yes
N3 Cu1 O1W 93.70(7) yes
N4 Cu1 O1W 95.62(7) yes
O4 N1 O3 124.0(2) ?
O4 N1 C5 118.2(2) ?
O3 N1 C5 117.7(2) ?
O8 N2 O7 123.3(2) ?
O8 N2 C12 119.3(2) ?
O7 N2 C12 117.4(2) ?
C15 N3 C19 118.2(2) ?
C15 N3 Cu1 122.69(16) ?
C19 N3 Cu1 119.09(16) ?
C20 N4 C24 117.52(19) ?
C20 N4 Cu1 120.80(15) ?
C24 N4 Cu1 121.66(16) ?
C7 O1 Cu1 124.05(14) ?
Cu1 O1W H1WB 92.4(18) ?
Cu1 O1W H1WA 140.6(19) ?
H1WB O1W H1WA 102(2) ?
C14 O5 Cu1 119.44(12) ?
C2 C1 C6 121.08(19) ?
C2 C1 H1A 119.5 ?
C6 C1 H1A 119.5 ?
C1 C2 C3 120.3(2) ?
C1 C2 H2A 119.9 ?
C3 C2 H2A 119.9 ?
C4 C3 C2 119.94(19) ?
C4 C3 H3A 120.0 ?
C2 C3 H3A 120.0 ?
C3 C4 C5 119.1(2) ?
C3 C4 H4A 120.4 ?
C5 C4 H4A 120.4 ?
C4 C5 C6 122.33(19) ?
C4 C5 N1 117.59(18) ?
C6 C5 N1 120.05(18) ?
C1 C6 C5 117.26(17) ?
C1 C6 C7 120.54(17) ?
C5 C6 C7 121.84(18) ?
O2 C7 O1 126.88(18) ?
O2 C7 C6 117.23(19) ?
O1 C7 C6 115.79(18) ?
C9 C8 C13 121.3(2) ?
C9 C8 H8A 119.3 ?
C13 C8 H8A 119.3 ?
C10 C9 C8 120.0(2) ?
C10 C9 H9A 120.0 ?
C8 C9 H9A 120.0 ?
C11 C10 C9 120.0(2) ?
C11 C10 H10A 120.0 ?
C9 C10 H10A 120.0 ?
C10 C11 C12 119.5(2) ?
C10 C11 H11A 120.3 ?
C12 C11 H11A 120.3 ?
C11 C12 C13 122.3(2) ?
C11 C12 N2 117.96(19) ?
C13 C12 N2 119.75(19) ?
C12 C13 C8 116.95(18) ?
C12 C13 C14 123.52(17) ?
C8 C13 C14 119.50(17) ?
O6 C14 O5 125.70(18) ?
O6 C14 C13 120.59(18) ?
O5 C14 C13 113.65(16) ?
N3 C15 C16 121.8(3) ?
N3 C15 H15A 119.1 ?
C16 C15 H15A 119.1 ?
C17 C16 C15 119.5(3) ?
C17 C16 H16A 120.2 ?
C15 C16 H16A 120.2 ?
C16 C17 C18 119.2(3) ?
C16 C17 H17A 120.4 ?
C18 C17 H17A 120.4 ?
C17 C18 C19 119.1(3) ?
C17 C18 H18A 120.4 ?
C19 C18 H18A 120.4 ?
N3 C19 C18 122.1(3) ?
N3 C19 H19A 118.9 ?
C18 C19 H19A 118.9 ?
N4 C20 C21 122.2(2) ?
N4 C20 H20A 118.9 ?
C21 C20 H20A 118.9 ?
C22 C21 C20 119.4(2) ?
C22 C21 H21A 120.3 ?
C20 C21 H21A 120.3 ?
C23 C22 C21 119.2(2) ?
C23 C22 H22A 120.4 ?
C21 C22 H22A 120.4 ?
C22 C23 C24 118.9(3) ?
C22 C23 H23A 120.6 ?
C24 C23 H23A 120.6 ?
N4 C24 C23 122.8(2) ?
N4 C24 H24A 118.6 ?
C23 C24 H24A 118.6 ?

loop_
_geom_bond_atom_site_label_1
_geom_bond_atom_site_label_2
_geom_bond_distance
_geom_bond_publ_flag
Cu1 O5 1.9461(13) yes
Cu1 O1 1.9647(14) yes
Cu1 N3 2.0028(17) yes
Cu1 N4 2.0093(18) yes
Cu1 O1W 2.3700(17) yes
N1 O4 1.214(3) ?
N1 O3 1.218(3) ?
N1 C5 1.464(3) ?
N2 O8 1.214(3) ?
N2 O7 1.214(3) ?
N2 C12 1.460(3) ?
N3 C15 1.334(3) ?
N3 C19 1.345(3) ?
N4 C20 1.334(3) ?
N4 C24 1.341(3) ?
O1 C7 1.261(3) ?
O1W H1WB 0.839(16) ?
O1W H1WA 0.823(16) ?
O2 C7 1.230(3) ?
O5 C14 1.264(2) ?
O6 C14 1.219(2) ?
C1 C2 1.379(3) ?
C1 C6 1.385(3) ?
C1 H1A 0.9300 ?
C2 C3 1.380(3) ?
C2 H2A 0.9300 ?
C3 C4 1.375(3) ?
C3 H3A 0.9300 ?
C4 C5 1.378(3) ?
C4 H4A 0.9300 ?
C5 C6 1.389(3) ?
C6 C7 1.503(2) ?
C8 C9 1.382(3) ?
C8 C13 1.389(3) ?
C8 H8A 0.9300 ?
C9 C10 1.381(4) ?
C9 H9A 0.9300 ?
C10 C11 1.363(4) ?
C10 H10A 0.9300 ?
C11 C12 1.384(3) ?
C11 H11A 0.9300 ?
C12 C13 1.385(3) ?
C13 C14 1.509(2) ?
C15 C16 1.386(4) ?
C15 H15A 0.9300 ?
C16 C17 1.360(5) ?
C16 H16A 0.9300 ?
C17 C18 1.364(5) ?
C17 H17A 0.9300 ?
C18 C19 1.379(4) ?
C18 H18A 0.9300 ?
C19 H19A 0.9300 ?
C20 C21 1.380(3) ?
C20 H20A 0.9300 ?
C21 C22 1.366(4) ?
C21 H21A 0.9300 ?
C22 C23 1.356(4) ?
C22 H22A 0.9300 ?
C23 C24 1.381(4) ?
C23 H23A 0.9300 ?
C24 H24A 0.9300 ?

loop_
_geom_hbond_atom_site_label_D
_geom_hbond_atom_site_label_H
_geom_hbond_atom_site_label_A
_geom_hbond_site_symmetry_A
_geom_hbond_distance_DH
_geom_hbond_distance_HA
_geom_hbond_distance_DA
_geom_hbond_angle_DHA
O1W H1WB O2 . 0.839(16) 1.852(17) 2.653(2) 159(3)
O1W H1WA O6 1_455 0.823(16) 1.988(18) 2.776(2) 160(2)
